data_4020295
loop_
_publ_author_name
'William W. Porter, III'
'Thomas P. Vaid'

_journal_name_full 'Journal of Organic Chemistry'
_journal_page_first 5028
_journal_page_last 5035
_journal_paper_doi 10.1021/jo050328g
_journal_volume 70
_journal_year 2005
_chemical_formula_moiety 'C22 H18 N2 +., PF6 -, C11 H5 N'
_chemical_formula_sum 'C33 H23 F6 N3 P'
_chemical_formula_weight 534.45
_space_group_IT_number 2
_symmetry_cell_setting triclinic
_symmetry_space_group_name_Hall '-P 1'
_symmetry_space_group_name_H-M 'P -1'
_cell_angle_alpha 73.118(1)
_cell_angle_beta 76.353(1)
_cell_angle_gamma 76.596(1)
_cell_formula_units_Z 6
_cell_length_a 11.1724(6)
_cell_length_b 17.6479(9)
_cell_length_c 20.2560(10)
_cell_measurement_temperature 223(2)
_cell_volume 3656.1(3)
_diffrn_ambient_temperature 223(2)
_exptl_crystal_density_diffrn 1.456
_cod_depositor_comments
;
The following automatic conversions were performed:
'_symmetry_cell_setting' value 'Triclinic' changed to 'triclinic'
according to '/home/saulius/struct/CIF-dictionaries/cif_core.dic'
dictionary named 'cif_core.dic' version 2.4.1 from 2010-06-29.

Automatic conversion script
Id: cif_fix_enum 1527 2010-12-29 10:47:43Z saulius 
;
_cod_original_formula_sum 'C33 H23 N3 F6 P'
_cod_database_code 4020295

loop_
_symmetry_equiv_pos_as_xyz
'x, y, z'
'-x, -y, -z'

loop_
_atom_site_label
_atom_site_type_symbol
_atom_site_fract_x
_atom_site_fract_y
_atom_site_fract_z
_atom_site_U_iso_or_equiv
_atom_site_adp_type
_atom_site_occupancy
_atom_site_symmetry_multiplicity
_atom_site_calc_flag
_atom_site_refinement_flags
_atom_site_disorder_assembly
_atom_site_disorder_group
P1 P 0.5259(3) 0.79826(17) 0.16315(16) 0.0422(3) Uiso 0.43 1 d PG A 1
F1 F 0.4168(5) 0.7529(3) 0.2118(3) 0.091(2) Uani 0.43 1 d PG A 1
F2 F 0.6350(5) 0.8437(3) 0.1145(3) 0.093(3) Uani 0.43 1 d PG A 1
F3 F 0.6081(5) 0.7618(4) 0.2230(2) 0.0685(18) Uani 0.43 1 d PG A 1
F4 F 0.4436(5) 0.8347(4) 0.1033(2) 0.088(2) Uani 0.43 1 d PG A 1
F5 F 0.4671(5) 0.8741(2) 0.1948(3) 0.068(2) Uani 0.43 1 d PG A 1
F6 F 0.5847(5) 0.7224(3) 0.1315(3) 0.080(3) Uani 0.43 1 d PG A 1
P1' P 0.5336(3) 0.7989(2) 0.1614(2) 0.0422(3) Uiso 0.33 1 d PG B 2
F1' F 0.6392(6) 0.7361(4) 0.1282(4) 0.087(4) Uani 0.33 1 d PG B 2
F2' F 0.4279(6) 0.8618(4) 0.1946(4) 0.062(3) Uani 0.33 1 d PG B 2
F3' F 0.5637(11) 0.8680(3) 0.0925(3) 0.091(3) Uani 0.33 1 d PG B 2
F4' F 0.5034(11) 0.7298(3) 0.2303(3) 0.110(5) Uani 0.33 1 d PG B 2
F5' F 0.6338(6) 0.8194(7) 0.1947(5) 0.135(6) Uani 0.33 1 d PG B 2
F6' F 0.4333(5) 0.7784(6) 0.1281(5) 0.093(3) Uani 0.33 1 d PG B 2
P1" P 0.5203(4) 0.7881(3) 0.1666(3) 0.0422(3) Uiso 0.25 1 d PG C 3
F1" F 0.5432(11) 0.7206(5) 0.2363(4) 0.102(2) Uiso 0.25 1 d PG C 3
F2" F 0.4975(11) 0.8556(5) 0.0970(4) 0.102(2) Uiso 0.25 1 d PG C 3
F3" F 0.5789(10) 0.8473(6) 0.1908(5) 0.102(2) Uiso 0.25 1 d PG C 3
F4" F 0.4618(10) 0.7288(6) 0.1424(5) 0.102(2) Uiso 0.25 1 d PG C 3
F5" F 0.3855(6) 0.8209(7) 0.2056(5) 0.102(2) Uiso 0.25 1 d PG C 3
F6" F 0.6552(6) 0.7553(8) 0.1276(6) 0.102(2) Uiso 0.25 1 d PG C 3
P2 P 0.0674(4) 0.2008(2) 0.35146(14) 0.0464(3) Uiso 0.41 1 d PG D 1
F7 F 0.0306(7) 0.1252(2) 0.3384(3) 0.131(4) Uani 0.41 1 d PG D 1
F8 F 0.1042(5) 0.2764(3) 0.3645(3) 0.086(2) Uani 0.41 1 d PG D 1
F9 F 0.1196(7) 0.1449(3) 0.4193(2) 0.110(4) Uani 0.41 1 d PG D 1
F10 F 0.0152(6) 0.2567(3) 0.2836(2) 0.072(2) Uani 0.41 1 d PG D 1
F11 F -0.0670(4) 0.2183(4) 0.3981(3) 0.072(2) Uani 0.41 1 d PG D 1
F12 F 0.2018(4) 0.1832(5) 0.3048(3) 0.102(3) Uani 0.41 1 d PG D 1
P2' P 0.0782(5) 0.2085(3) 0.3479(2) 0.0464(3) Uiso 0.27 1 d PG E 2
F7' F 0.0381(9) 0.1237(4) 0.3616(4) 0.0709(17) Uiso 0.27 1 d PG E 2
F8' F 0.1183(7) 0.2933(3) 0.3343(4) 0.0709(17) Uiso 0.27 1 d PG E 2
F9' F 0.1398(9) 0.1761(4) 0.4163(3) 0.0709(17) Uiso 0.27 1 d PG E 2
F10' F 0.0166(10) 0.2409(5) 0.2795(4) 0.0709(17) Uiso 0.27 1 d PG E 2
F11' F -0.0511(6) 0.2387(5) 0.3937(5) 0.0709(17) Uiso 0.27 1 d PG E 2
F12' F 0.2075(7) 0.1783(6) 0.3022(5) 0.0709(17) Uiso 0.27 1 d PG E 2
P2" P 0.0461(4) 0.1962(2) 0.35388(18) 0.0464(3) Uiso 0.32 1 d PG F 3
F7" F -0.0650(6) 0.2476(4) 0.3963(4) 0.0853(14) Uiso 0.32 1 d PG F 3
F8" F 0.1572(5) 0.1449(4) 0.3115(4) 0.0853(14) Uiso 0.32 1 d PG F 3
F9" F 0.1238(6) 0.2674(3) 0.3318(4) 0.0853(14) Uiso 0.32 1 d PG F 3
F10" F -0.0316(6) 0.1250(3) 0.3760(3) 0.0853(14) Uiso 0.32 1 d PG F 3
F11" F -0.0151(7) 0.2342(4) 0.2855(3) 0.0853(14) Uiso 0.32 1 d PG F 3
F12" F 0.1073(7) 0.1583(5) 0.4222(3) 0.0853(14) Uiso 0.32 1 d PG F 3
P3 P 0.3116(3) 0.5173(2) 0.25211(13) 0.0405(12) Uani 0.57 1 d PG G 1
F13 F 0.2198(6) 0.5350(6) 0.1981(4) 0.103(4) Uani 0.57 1 d PG G 1
F14 F 0.4034(7) 0.4995(6) 0.3061(4) 0.069(2) Uani 0.57 1 d PG G 1
F15 F 0.2126(7) 0.4735(5) 0.3126(4) 0.090(4) Uani 0.57 1 d PG G 1
F16 F 0.4105(7) 0.5611(5) 0.1916(4) 0.096(3) Uani 0.57 1 d PG G 1
F17 F 0.2491(8) 0.6004(4) 0.2716(5) 0.107(5) Uani 0.57 1 d PG G 1
F18 F 0.3741(7) 0.4341(3) 0.2326(4) 0.103(4) Uani 0.57 1 d PG G 1
P3' P 0.3183(6) 0.5169(5) 0.2534(3) 0.096(3) Uiso 0.30 1 d PG H 2
F13' F 0.2438(15) 0.4601(8) 0.3181(7) 0.059(4) Uani 0.30 1 d PG H 2
F14' F 0.3927(15) 0.5738(9) 0.1886(8) 0.108(8) Uani 0.30 1 d PG H 2
F15' F 0.2478(12) 0.5927(7) 0.2831(9) 0.064(4) Uani 0.30 1 d PG H 2
F16' F 0.3888(11) 0.4411(7) 0.2236(7) 0.063(5) Uani 0.30 1 d PG H 2
F17' F 0.2105(11) 0.5298(11) 0.2100(8) 0.112(8) Uani 0.30 1 d PG H 2
F18' F 0.4260(12) 0.5040(12) 0.2967(9) 0.084(7) Uani 0.30 1 d PG H 2
P3" P 0.3023(14) 0.5243(8) 0.2454(8) 0.096(3) Uiso 0.13 1 d PG I 3
F13" F 0.276(3) 0.4636(14) 0.3204(10) 0.130(6) Uiso 0.13 1 d PG I 3
F14" F 0.329(2) 0.5850(13) 0.1705(9) 0.130(6) Uiso 0.13 1 d PG I 3
F15" F 0.221(2) 0.4830(14) 0.2161(14) 0.130(6) Uiso 0.13 1 d PG I 3
F16" F 0.384(2) 0.5656(14) 0.2747(12) 0.130(6) Uiso 0.13 1 d PG I 3
F17" F 0.4240(18) 0.4630(13) 0.2234(14) 0.130(6) Uiso 0.13 1 d PG I 3
F18" F 0.1807(17) 0.5856(13) 0.2674(14) 0.130(6) Uiso 0.13 1 d PG I 3
N1 N 0.4773(3) 0.27320(15) 0.07289(13) 0.0396(6) Uani 1 1 d . . .
N2 N 0.2350(2) 0.68122(16) -0.07472(13) 0.0402(6) Uani 1 1 d . . .
N3 N 0.3200(3) 0.31521(16) 0.57450(14) 0.0418(7) Uani 1 1 d . . .
N4 N 0.3489(2) 0.73059(15) 0.44937(13) 0.0400(6) Uani 1 1 d . . .
N5 N 0.1328(2) 0.29456(16) 0.05881(13) 0.0407(7) Uani 1 1 d . . .
N6 N 0.0269(2) 0.70348(16) 0.41743(13) 0.0406(7) Uani 1 1 d . . .
C7 C 0.5046(3) 0.3064(2) 0.00187(16) 0.0412(8) Uani 1 1 d . . .
H1 H 0.5545 0.2737 -0.0272 0.049 Uiso 1 1 calc R . .
C8 C 0.4622(3) 0.3841(2) -0.02747(17) 0.0415(8) Uani 1 1 d . . .
H2 H 0.4826 0.4037 -0.0764 0.050 Uiso 1 1 calc R . .
C9 C 0.3876(3) 0.43743(19) 0.01327(16) 0.0378(8) Uani 1 1 d . . .
C10 C 0.3622(3) 0.4014(2) 0.08661(16) 0.0406(8) Uani 1 1 d . . .
H4 H 0.3138 0.4330 0.1169 0.049 Uiso 1 1 calc R . .
C11 C 0.4057(3) 0.3231(2) 0.11390(17) 0.0436(8) Uani 1 1 d . . .
H5 H 0.3863 0.3020 0.1626 0.052 Uiso 1 1 calc R . .
C14 C 0.2096(3) 0.6475(2) -0.00381(17) 0.0432(8) Uani 1 1 d . . .
H6 H 0.1562 0.6788 0.0255 0.052 Uiso 1 1 calc R . .
C13 C 0.2590(3) 0.5708(2) 0.02500(17) 0.0427(8) Uani 1 1 d . . .
H7 H 0.2403 0.5507 0.0739 0.051 Uiso 1 1 calc R . .
C12 C 0.3385(3) 0.51943(19) -0.01628(16) 0.0381(8) Uani 1 1 d . . .
C16 C 0.3626(3) 0.5569(2) -0.08951(16) 0.0410(8) Uani 1 1 d . . .
H9 H 0.4148 0.5268 -0.1201 0.049 Uiso 1 1 calc R . .
C15 C 0.3129(3) 0.6343(2) -0.11636(17) 0.0430(8) Uani 1 1 d . . .
H10 H 0.3324 0.6565 -0.1649 0.052 Uiso 1 1 calc R . .
C4 C 0.5215(3) 0.18971(19) 0.10285(17) 0.0402(8) Uani 1 1 d . . .
C5 C 0.5355(3) 0.1335(2) 0.06485(18) 0.0448(8) Uani 1 1 d . . .
H12 H 0.5166 0.1497 0.0194 0.054 Uiso 1 1 calc R . .
C6 C 0.5778(3) 0.0532(2) 0.0943(2) 0.0513(9) Uani 1 1 d . . .
H13 H 0.5881 0.0149 0.0686 0.062 Uiso 1 1 calc R . .
C1 C 0.6049(3) 0.0290(2) 0.1612(2) 0.0543(10) Uani 1 1 d . . .
H14 H 0.6335 -0.0256 0.1810 0.065 Uiso 1 1 calc R . .
C2 C 0.5897(3) 0.0853(2) 0.1987(2) 0.0542(10) Uani 1 1 d . . .
H15 H 0.6072 0.0688 0.2444 0.065 Uiso 1 1 calc R . .
C3 C 0.5490(3) 0.1657(2) 0.17002(17) 0.0467(9) Uani 1 1 d . . .
H16 H 0.5399 0.2038 0.1958 0.056 Uiso 1 1 calc R . .
C17 C 0.1808(3) 0.76345(19) -0.10390(17) 0.0408(8) Uani 1 1 d . . .
C18 C 0.1602(3) 0.8201(2) -0.06530(18) 0.0471(9) Uani 1 1 d . . .
H18 H 0.1815 0.8052 -0.0205 0.057 Uiso 1 1 calc R . .
C19 C 0.1081(3) 0.8989(2) -0.0935(2) 0.0526(9) Uani 1 1 d . . .
H19 H 0.0935 0.9373 -0.0674 0.063 Uiso 1 1 calc R . .
C20 C 0.0775(3) 0.9214(2) -0.1592(2) 0.0542(10) Uani 1 1 d . . .
H20 H 0.0425 0.9751 -0.1780 0.065 Uiso 1 1 calc R . .
C21 C 0.0986(3) 0.8649(2) -0.1973(2) 0.0537(10) Uani 1 1 d . . .
H21 H 0.0780 0.8803 -0.2423 0.064 Uiso 1 1 calc R . .
C22 C 0.1497(3) 0.7856(2) -0.16987(18) 0.0471(9) Uani 1 1 d . . .
H22 H 0.1632 0.7472 -0.1959 0.056 Uiso 1 1 calc R . .
C29 C 0.3156(3) 0.3552(2) 0.50575(17) 0.0445(8) Uani 1 1 d . . .
H23 H 0.3037 0.3273 0.4754 0.053 Uiso 1 1 calc R . .
C30 C 0.3279(3) 0.4333(2) 0.48023(17) 0.0424(8) Uani 1 1 d . . .
H24 H 0.3259 0.4578 0.4325 0.051 Uiso 1 1 calc R . .
C31 C 0.3439(3) 0.47960(19) 0.52381(16) 0.0384(8) Uani 1 1 d . . .
C32 C 0.3475(3) 0.43596(19) 0.59471(16) 0.0411(8) Uani 1 1 d . . .
H26 H 0.3570 0.4628 0.6266 0.049 Uiso 1 1 calc R . .
C33 C 0.3379(3) 0.3574(2) 0.61767(17) 0.0430(8) Uani 1 1 d . . .
H27 H 0.3436 0.3308 0.6646 0.052 Uiso 1 1 calc R . .
C36 C 0.3546(3) 0.6918(2) 0.51819(17) 0.0446(8) Uani 1 1 d . . .
H28 H 0.3579 0.7216 0.5492 0.053 Uiso 1 1 calc R . .
C35 C 0.3557(3) 0.6117(2) 0.54265(17) 0.0428(8) Uani 1 1 d . . .
H29 H 0.3600 0.5874 0.5901 0.051 Uiso 1 1 calc R . .
C34 C 0.3506(3) 0.56317(19) 0.49860(16) 0.0377(8) Uani 1 1 d . . .
C38 C 0.3488(3) 0.60518(19) 0.42732(16) 0.0413(8) Uani 1 1 d . . .
H31 H 0.3477 0.5765 0.3950 0.050 Uiso 1 1 calc R . .
C37 C 0.3486(3) 0.6854(2) 0.40467(17) 0.0414(8) Uani 1 1 d . . .
H32 H 0.3483 0.7107 0.3570 0.050 Uiso 1 1 calc R . .
C26 C 0.3048(3) 0.2320(2) 0.60052(18) 0.0457(8) Uani 1 1 d . . .
C27 C 0.3530(4) 0.1801(2) 0.5566(2) 0.0554(10) Uani 1 1 d . . .
H34 H 0.3952 0.1989 0.5107 0.066 Uiso 1 1 calc R . .
C28 C 0.3376(4) 0.1000(2) 0.5818(3) 0.0692(12) Uani 1 1 d . . .
H35 H 0.3696 0.0642 0.5527 0.083 Uiso 1 1 calc R . .
C23 C 0.2757(4) 0.0730(2) 0.6490(3) 0.0688(12) Uani 1 1 d . . .
H36 H 0.2643 0.0191 0.6654 0.083 Uiso 1 1 calc R . .
C24 C 0.2305(4) 0.1244(2) 0.6922(2) 0.0637(11) Uani 1 1 d . . .
H37 H 0.1902 0.1051 0.7385 0.076 Uiso 1 1 calc R . .
C25 C 0.2438(3) 0.2048(2) 0.66810(19) 0.0519(9) Uani 1 1 d . . .
H38 H 0.2116 0.2401 0.6975 0.062 Uiso 1 1 calc R . .
C39 C 0.3440(3) 0.81688(19) 0.42489(18) 0.0430(8) Uani 1 1 d . . .
C40 C 0.2762(3) 0.8658(2) 0.4682(2) 0.0515(9) Uani 1 1 d . . .
H40 H 0.2330 0.8437 0.5130 0.062 Uiso 1 1 calc R . .
C41 C 0.2731(4) 0.9485(2) 0.4441(2) 0.0629(11) Uani 1 1 d . . .
H41 H 0.2285 0.9825 0.4732 0.075 Uiso 1 1 calc R . .
C42 C 0.3346(4) 0.9808(2) 0.3782(2) 0.0625(11) Uani 1 1 d . . .
H42 H 0.3317 1.0367 0.3622 0.075 Uiso 1 1 calc R . .
C43 C 0.4002(4) 0.9314(2) 0.3357(2) 0.0584(10) Uani 1 1 d . . .
H43 H 0.4414 0.9538 0.2904 0.070 Uiso 1 1 calc R . .
C44 C 0.4064(3) 0.8489(2) 0.35864(18) 0.0487(9) Uani 1 1 d . . .
H44 H 0.4525 0.8151 0.3296 0.058 Uiso 1 1 calc R . .
C51 C 0.1568(3) 0.3349(2) -0.01062(17) 0.0446(8) Uani 1 1 d . . .
H45 H 0.2095 0.3072 -0.0429 0.054 Uiso 1 1 calc R . .
C52 C 0.1074(3) 0.4129(2) -0.03398(17) 0.0433(8) Uani 1 1 d . . .
H46 H 0.1258 0.4377 -0.0821 0.052 Uiso 1 1 calc R . .
C53 C 0.0277(3) 0.45900(19) 0.01223(16) 0.0386(7) Uani 1 1 d . . .
C54 C 0.0102(3) 0.4161(2) 0.08363(16) 0.0420(8) Uani 1 1 d . . .
H48 H -0.0383 0.4432 0.1174 0.050 Uiso 1 1 calc R . .
C55 C 0.0603(3) 0.3377(2) 0.10523(17) 0.0431(8) Uani 1 1 d . . .
H49 H 0.0452 0.3120 0.1533 0.052 Uiso 1 1 calc R . .
C48 C 0.1793(3) 0.20953(19) 0.08158(17) 0.0424(8) Uani 1 1 d . . .
C49 C 0.1910(3) 0.1602(2) 0.03757(19) 0.0516(9) Uani 1 1 d . . .
H51 H 0.1685 0.1819 -0.0069 0.062 Uiso 1 1 calc R . .
C50 C 0.2360(4) 0.0789(2) 0.0594(2) 0.0608(11) Uani 1 1 d . . .
H52 H 0.2450 0.0454 0.0293 0.073 Uiso 1 1 calc R . .
C45 C 0.2675(3) 0.0465(2) 0.1247(2) 0.0595(11) Uani 1 1 d . . .
H53 H 0.2981 -0.0089 0.1391 0.071 Uiso 1 1 calc R . .
C46 C 0.2544(3) 0.0953(2) 0.1689(2) 0.0554(10) Uani 1 1 d . . .
H54 H 0.2748 0.0729 0.2138 0.067 Uiso 1 1 calc R . .
C47 C 0.2113(3) 0.1772(2) 0.14774(18) 0.0474(9) Uani 1 1 d . . .
H55 H 0.2038 0.2105 0.1778 0.057 Uiso 1 1 calc R . .
C62 C 0.0250(3) 0.6735(2) 0.48822(17) 0.0454(8) Uani 1 1 d . . .
H56 H 0.0318 0.7075 0.5148 0.054 Uiso 1 1 calc R . .
C63 C 0.0136(3) 0.5964(2) 0.52058(17) 0.0449(8) Uani 1 1 d . . .
H57 H 0.0117 0.5784 0.5692 0.054 Uiso 1 1 calc R . .
C64 C 0.0043(3) 0.54150(19) 0.48338(16) 0.0390(8) Uani 1 1 d . . .
C65 C 0.0049(3) 0.5751(2) 0.41077(17) 0.0427(8) Uani 1 1 d . . .
H59 H -0.0021 0.5424 0.3831 0.051 Uiso 1 1 calc R . .
C66 C 0.0152(3) 0.6529(2) 0.38010(17) 0.0422(8) Uani 1 1 d . . .
H60 H 0.0143 0.6729 0.3318 0.051 Uiso 1 1 calc R . .
C59 C 0.0433(3) 0.78562(19) 0.38319(17) 0.0410(8) Uani 1 1 d . . .
C60 C -0.0069(3) 0.8453(2) 0.41862(19) 0.0507(9) Uani 1 1 d . . .
H62 H -0.0533 0.8329 0.4644 0.061 Uiso 1 1 calc R . .
C61 C 0.0117(4) 0.9234(2) 0.3860(2) 0.0564(10) Uani 1 1 d . . .
H63 H -0.0214 0.9641 0.4099 0.068 Uiso 1 1 calc R . .
C56 C 0.0784(4) 0.9418(2) 0.3186(2) 0.0579(10) Uani 1 1 d . . .
H64 H 0.0905 0.9949 0.2966 0.069 Uiso 1 1 calc R . .
C57 C 0.1272(4) 0.8820(2) 0.2836(2) 0.0567(10) Uani 1 1 d . . .
H65 H 0.1718 0.8948 0.2374 0.068 Uiso 1 1 calc R . .
C58 C 0.1115(3) 0.8033(2) 0.31548(18) 0.0480(9) Uani 1 1 d . . .
H66 H 0.1464 0.7625 0.2917 0.058 Uiso 1 1 calc R . .
N7 N 0.0360(7) 0.89661(18) 0.0945(4) 0.084(2) Uani 0.70 1 d PG J 1
C79 C 0.1463(5) 0.8513(4) 0.1081(4) 0.066(2) Uani 0.70 1 d PG J 1
H67 H 0.2175 0.8756 0.0966 0.079 Uiso 0.70 1 d PG J 1
C80 C 0.1569(4) 0.7692(3) 0.1390(3) 0.0592(19) Uani 0.70 1 d PG J 1
H68 H 0.2347 0.7380 0.1477 0.071 Uiso 0.70 1 d PG J 1
C81 C 0.0524(7) 0.7341(2) 0.1566(3) 0.0573(16) Uani 0.70 1 d PG J 1
H69 H 0.0579 0.6788 0.1777 0.069 Uiso 0.70 1 d PG J 1
C69 C -0.0603(5) 0.7806(4) 0.1430(4) 0.071(2) Uani 0.70 1 d PG J 1
H70 H -0.1327 0.7575 0.1548 0.085 Uiso 0.70 1 d PG J 1
C70 C -0.0653(5) 0.8612(4) 0.1120(4) 0.085(3) Uani 0.70 1 d PG J 1
H71 H -0.1425 0.8929 0.1028 0.102 Uiso 0.70 1 d PG J 1
N8 N 0.8206(7) 0.5823(2) 0.2249(5) 0.074(2) Uani 0.60 1 d PG K 1
C71 C 0.9203(5) 0.5317(4) 0.2484(5) 0.073(3) Uani 0.60 1 d PG K 1
H72 H 0.9903 0.5524 0.2490 0.088 Uiso 0.60 1 d PG K 1
C72 C 0.9218(5) 0.4491(4) 0.2717(4) 0.056(2) Uani 0.60 1 d PG K 1
H73 H 0.9925 0.4142 0.2875 0.067 Uiso 0.60 1 d PG K 1
C73 C 0.8189(7) 0.4193(2) 0.2716(4) 0.056(2) Uani 0.60 1 d PG K 1
H74 H 0.8183 0.3638 0.2875 0.067 Uiso 0.60 1 d PG K 1
C74 C 0.7169(5) 0.4712(4) 0.2481(4) 0.051(2) Uani 0.60 1 d PG K 1
H75 H 0.6456 0.4518 0.2476 0.061 Uiso 0.60 1 d PG K 1
C75 C 0.7207(6) 0.5520(4) 0.2252(4) 0.063(3) Uani 0.60 1 d PG K 1
H76 H 0.6507 0.5875 0.2090 0.076 Uiso 0.60 1 d PG K 1
N9 N 0.6432(6) 0.2604(6) 0.3197(5) 0.087(2) Uani 0.55 1 d PG L 1
C76 C 0.6690(7) 0.1805(6) 0.3470(5) 0.101(4) Uani 0.55 1 d PG L 1
H77 H 0.7526 0.1551 0.3479 0.121 Uiso 0.55 1 d PG L 1
C77 C 0.5740(14) 0.1350(3) 0.3742(5) 0.104(5) Uani 0.55 1 d PG L 1
H78 H 0.5933 0.0791 0.3926 0.125 Uiso 0.55 1 d PG L 1
C78 C 0.4520(11) 0.1726(7) 0.3737(7) 0.127(8) Uani 0.55 1 d PG L 1
H79 H 0.3868 0.1427 0.3921 0.152 Uiso 0.55 1 d PG L 1
C67 C 0.4259(5) 0.2542(8) 0.3462(7) 0.101(6) Uani 0.55 1 d PG L 1
H80 H 0.3428 0.2808 0.3455 0.122 Uiso 0.55 1 d PG L 1
C68 C 0.5231(9) 0.2961(3) 0.3197(5) 0.078(3) Uani 0.55 1 d PG L 1
H81 H 0.5050 0.3520 0.3008 0.093 Uiso 0.55 1 d PG L 1
N7' N -0.0525(18) 0.8824(9) 0.1080(13) 0.075(4) Uiso 0.30 1 d PG M 2
C79' C 0.068(2) 0.8904(8) 0.0955(13) 0.075(4) Uiso 0.30 1 d PG M 2
H67' H 0.0905 0.9411 0.0731 0.090 Uiso 0.30 1 d PG M 2
C80' C 0.1607(12) 0.8248(14) 0.1150(12) 0.075(4) Uiso 0.30 1 d PG M 2
H68' H 0.2449 0.8309 0.1054 0.090 Uiso 0.30 1 d PG M 2
C81' C 0.1275(16) 0.7510(10) 0.1484(10) 0.075(4) Uiso 0.30 1 d PG M 2
H69' H 0.1888 0.7062 0.1622 0.090 Uiso 0.30 1 d PG M 2
C69' C 0.004(2) 0.7432(8) 0.1616(10) 0.075(4) Uiso 0.30 1 d PG M 2
H70' H -0.0202 0.6932 0.1844 0.090 Uiso 0.30 1 d PG M 2
C70' C -0.0832(10) 0.8098(13) 0.1408(12) 0.075(4) Uiso 0.30 1 d PG M 2
H71' H -0.1677 0.8043 0.1498 0.090 Uiso 0.30 1 d PG M 2
N8' N 0.9070(14) 0.5536(8) 0.2341(7) 0.070(3) Uiso 0.40 1 d PG N 2
C71' C 0.9383(9) 0.4751(9) 0.2651(7) 0.070(3) Uiso 0.40 1 d PG N 2
H72' H 1.0178 0.4556 0.2774 0.084 Uiso 0.40 1 d PG N 2
C72' C 0.8548(15) 0.4224(5) 0.2794(7) 0.070(3) Uiso 0.40 1 d PG N 2
H73' H 0.8781 0.3675 0.3005 0.084 Uiso 0.40 1 d PG N 2
C73' C 0.7382(13) 0.4514(9) 0.2622(8) 0.070(3) Uiso 0.40 1 d PG N 2
H74' H 0.6806 0.4166 0.2718 0.084 Uiso 0.40 1 d PG N 2
C74' C 0.7062(10) 0.5317(10) 0.2310(9) 0.070(3) Uiso 0.40 1 d PG N 2
H75' H 0.6267 0.5525 0.2190 0.084 Uiso 0.40 1 d PG N 2
C75' C 0.7923(17) 0.5809(5) 0.2177(8) 0.070(3) Uiso 0.40 1 d PG N 2
H76' H 0.7703 0.6358 0.1963 0.084 Uiso 0.40 1 d PG N 2
N9' N 0.6737(7) 0.2214(7) 0.3362(5) 0.0659(17) Uiso 0.45 1 d PG O 2
C76' C 0.6539(7) 0.1462(5) 0.3689(5) 0.0659(17) Uiso 0.45 1 d PG O 2
H77' H 0.7220 0.1056 0.3810 0.079 Uiso 0.45 1 d PG O 2
C77' C 0.5345(10) 0.1272(5) 0.3852(6) 0.0659(17) Uiso 0.45 1 d PG O 2
H78' H 0.5220 0.0742 0.4075 0.079 Uiso 0.45 1 d PG O 2
C78' C 0.4352(6) 0.1867(8) 0.3682(8) 0.0659(17) Uiso 0.45 1 d PG O 2
H79' H 0.3539 0.1749 0.3791 0.079 Uiso 0.45 1 d PG O 2
C67' C 0.4555(9) 0.2636(6) 0.3352(8) 0.0659(17) Uiso 0.45 1 d PG O 2
H80' H 0.3884 0.3051 0.3233 0.079 Uiso 0.45 1 d PG O 2
C68' C 0.5753(12) 0.2789(4) 0.3200(6) 0.0659(17) Uiso 0.45 1 d PG O 2
H81' H 0.5890 0.3316 0.2973 0.079 Uiso 0.45 1 d PG O 2

loop_
_atom_site_aniso_label
_atom_site_aniso_U_11
_atom_site_aniso_U_22
_atom_site_aniso_U_33
_atom_site_aniso_U_23
_atom_site_aniso_U_13
_atom_site_aniso_U_12
F1 0.090(5) 0.078(5) 0.103(6) -0.008(4) 0.001(4) -0.052(4)
F2 0.065(5) 0.116(7) 0.074(5) 0.005(4) 0.014(4) -0.033(4)
F3 0.084(5) 0.071(4) 0.057(3) -0.025(3) -0.046(3) 0.019(3)
F4 0.085(5) 0.127(7) 0.045(4) -0.018(4) -0.039(3) 0.019(5)
F5 0.082(5) 0.047(4) 0.069(5) -0.014(3) -0.016(4) 0.001(3)
F6 0.099(7) 0.077(5) 0.080(5) -0.057(4) -0.029(4) 0.016(4)
F1' 0.059(7) 0.113(9) 0.085(7) -0.066(6) 0.020(5) 0.011(5)
F2' 0.063(5) 0.054(5) 0.056(6) -0.028(5) 0.002(4) 0.021(4)
F3' 0.135(10) 0.060(5) 0.060(5) -0.005(4) 0.024(6) -0.036(6)
F4' 0.216(15) 0.040(5) 0.024(4) 0.007(3) 0.009(6) 0.020(8)
F5' 0.066(6) 0.141(10) 0.260(18) -0.127(12) -0.077(9) 0.006(7)
F6' 0.091(7) 0.118(8) 0.104(9) -0.044(7) -0.053(6) -0.028(6)
F7 0.307(13) 0.063(4) 0.066(5) -0.021(4) -0.069(7) -0.072(6)
F8 0.130(6) 0.103(5) 0.050(4) -0.053(4) 0.038(4) -0.078(5)
F9 0.180(8) 0.096(6) 0.036(3) -0.031(3) -0.054(4) 0.067(6)
F10 0.090(5) 0.062(4) 0.032(3) -0.008(3) -0.013(3) 0.042(4)
F11 0.045(3) 0.124(6) 0.055(3) -0.041(4) 0.019(3) -0.033(4)
F12 0.054(4) 0.185(8) 0.058(4) -0.072(5) -0.010(3) 0.050
P3 0.0355(13) 0.068(2) 0.0122(9) -0.0200(8) 0.0059(6) 0.0049(8)
F13 0.067(6) 0.184(11) 0.051(4) -0.053(5) -0.022(3) 0.033(6)
F14 0.065(4) 0.106(6) 0.043(3) -0.037(4) -0.012(3) -0.004(4)
F15 0.076(6) 0.111(6) 0.073(5) -0.014(4) 0.007(4) -0.031(5)
F16 0.104(7) 0.101(5) 0.060(6) -0.013(4) 0.025(5) -0.026
F17 0.152(10) 0.070(5) 0.053(4) -0.010(4) 0.005(5) 0.037(5)
F18 0.174(10) 0.072(6) 0.057(4) -0.028(4) -0.023(5) 0.006(5)
F13' 0.044(6) 0.082(7) 0.033(5) -0.001(5) 0.004(5) -0.001(6)
F14' 0.088(11) 0.149(15) 0.042(10) -0.006(9) 0.047(9) -0.016(9)
F15' 0.070(10) 0.066(8) 0.044(6) -0.025(6) 0.018(5) 0.001(7)
F16' 0.043(6) 0.097(11) 0.065(8) -0.067(8) -0.004(5) 0.011(6)
F17' 0.092(14) 0.17(2) 0.075(9) 0.006(11) -0.041(9) -0.043(13)
F18' 0.053(7) 0.132(16) 0.076(11) -0.049(11) -0.006(7) -0.010(8)
N1 0.0483(17) 0.0389(16) 0.0340(15) -0.0113(12) -0.0058(13) -0.0112(13)
N2 0.0410(16) 0.0461(17) 0.0358(15) -0.0120(13) -0.0091(12) -0.0079(13)
N3 0.0427(16) 0.0401(16) 0.0402(16) -0.0073(13) -0.0093(13) -0.0046(12)
N4 0.0416(16) 0.0379(16) 0.0363(15) -0.0087(12) -0.0057(12) -0.0009(12)
N5 0.0405(16) 0.0417(16) 0.0355(15) -0.0082(13) 0.0000(12) -0.0075(13)
N6 0.0408(16) 0.0438(16) 0.0364(15) -0.0103(13) -0.0062(12) -0.0064(13)
C7 0.048(2) 0.046(2) 0.0327(18) -0.0147(16) -0.0024(15) -0.0126(16)
C8 0.051(2) 0.045(2) 0.0308(17) -0.0114(15) -0.0042(15) -0.0131(16)
C9 0.0425(19) 0.0423(19) 0.0335(17) -0.0119(15) -0.0063(14) -0.0144(15)
C10 0.047(2) 0.044(2) 0.0318(17) -0.0137(15) -0.0018(15) -0.0106(16)
C11 0.054(2) 0.046(2) 0.0326(18) -0.0118(16) -0.0028(16) -0.0137(17)
C14 0.047(2) 0.048(2) 0.0341(19) -0.0138(16) -0.0014(15) -0.0088(16)
C13 0.049(2) 0.046(2) 0.0338(18) -0.0096(16) -0.0066(16) -0.0119(16)
C12 0.0409(19) 0.044(2) 0.0339(18) -0.0132(15) -0.0070(14) -0.0126(15)
C16 0.045(2) 0.047(2) 0.0350(18) -0.0157(16) -0.0055(15) -0.0108(16)
C15 0.050(2) 0.049(2) 0.0317(18) -0.0121(16) -0.0066(15) -0.0108(17)
C4 0.0411(19) 0.0411(19) 0.0397(19) -0.0090(15) -0.0035(15) -0.0152(15)
C5 0.045(2) 0.048(2) 0.044(2) -0.0148(17) -0.0040(16) -0.0141(16)
C6 0.049(2) 0.043(2) 0.063(2) -0.0194(19) -0.0006(18) -0.0115(17)
C1 0.051(2) 0.043(2) 0.062(3) -0.0046(19) -0.0061(19) -0.0098(17)
C2 0.057(2) 0.053(2) 0.047(2) 0.0001(18) -0.0107(18) -0.0147(18)
C3 0.054(2) 0.046(2) 0.042(2) -0.0091(16) -0.0071(17) -0.0166(17)
C17 0.0375(19) 0.043(2) 0.0418(19) -0.0086(16) -0.0071(15) -0.0088(15)
C18 0.047(2) 0.051(2) 0.044(2) -0.0117(17) -0.0095(16) -0.0092(17)
C19 0.053(2) 0.046(2) 0.058(2) -0.0159(18) -0.0077(19) -0.0064(17)
C20 0.047(2) 0.049(2) 0.059(2) -0.0023(19) -0.0109(18) -0.0063(17)
C21 0.051(2) 0.059(2) 0.050(2) -0.0043(19) -0.0155(18) -0.0116(18)
C22 0.048(2) 0.050(2) 0.046(2) -0.0103(17) -0.0132(17) -0.0120(17)
C29 0.049(2) 0.045(2) 0.041(2) -0.0123(16) -0.0109(16) -0.0054(16)
C30 0.046(2) 0.046(2) 0.0333(18) -0.0077(15) -0.0084(15) -0.0046(16)
C31 0.0376(19) 0.0417(19) 0.0331(18) -0.0115(15) -0.0042(14) -0.0010(14)
C32 0.048(2) 0.041(2) 0.0333(18) -0.0112(15) -0.0051(15) -0.0059(15)
C33 0.045(2) 0.049(2) 0.0322(18) -0.0095(16) -0.0062(15) -0.0038(16)
C36 0.052(2) 0.046(2) 0.0359(19) -0.0142(16) -0.0059(16) -0.0058(16)
C35 0.052(2) 0.043(2) 0.0300(17) -0.0078(15) -0.0057(15) -0.0040(16)
C34 0.0357(18) 0.0411(19) 0.0320(17) -0.0098(15) -0.0029(14) -0.0011(14)
C38 0.048(2) 0.041(2) 0.0343(18) -0.0116(15) -0.0098(15) -0.0003(15)
C37 0.042(2) 0.046(2) 0.0328(18) -0.0105(15) -0.0088(15) 0.0001(15)
C26 0.043(2) 0.041(2) 0.052(2) -0.0053(17) -0.0178(17) -0.0052(16)
C27 0.059(2) 0.050(2) 0.061(2) -0.0164(19) -0.018(2) -0.0065(18)
C28 0.076(3) 0.049(2) 0.092(3) -0.020(2) -0.037(3) -0.003(2)
C23 0.077(3) 0.047(2) 0.087(3) 0.001(2) -0.044(3) -0.014(2)
C24 0.061(3) 0.059(3) 0.065(3) 0.009(2) -0.026(2) -0.017(2)
C25 0.051(2) 0.046(2) 0.055(2) -0.0015(18) -0.0179(18) -0.0078(17)
C39 0.042(2) 0.0390(19) 0.047(2) -0.0099(16) -0.0133(16) -0.0007(15)
C40 0.052(2) 0.045(2) 0.056(2) -0.0151(18) -0.0094(18) -0.0028(17)
C41 0.065(3) 0.046(2) 0.082(3) -0.026(2) -0.021(2) 0.0021(19)
C42 0.067(3) 0.041(2) 0.084(3) -0.004(2) -0.032(2) -0.012(2)
C43 0.055(2) 0.054(2) 0.062(3) 0.003(2) -0.019(2) -0.0150(19)
C44 0.046(2) 0.049(2) 0.048(2) -0.0058(17) -0.0130(17) -0.0045(17)
C51 0.046(2) 0.048(2) 0.0361(19) -0.0113(16) 0.0039(15) -0.0095(16)
C52 0.046(2) 0.048(2) 0.0316(18) -0.0076(15) 0.0015(15) -0.0109(16)
C53 0.0352(18) 0.0444(18) 0.0359(18) -0.0087(15) -0.0022(14) -0.0122(14)
C54 0.046(2) 0.045(2) 0.0328(18) -0.0103(15) 0.0016(15) -0.0103(16)
C55 0.046(2) 0.048(2) 0.0318(18) -0.0077(16) -0.0006(15) -0.0113(16)
C48 0.0362(19) 0.041(2) 0.043(2) -0.0058(16) 0.0010(15) -0.0081(15)
C49 0.053(2) 0.051(2) 0.047(2) -0.0091(18) -0.0024(17) -0.0122(18)
C50 0.061(3) 0.048(2) 0.067(3) -0.017(2) 0.003(2) -0.0084(19)
C45 0.047(2) 0.045(2) 0.072(3) -0.003(2) 0.004(2) -0.0096(18)
C46 0.045(2) 0.057(2) 0.052(2) 0.0026(19) -0.0035(18) -0.0087(18)
C47 0.043(2) 0.051(2) 0.042(2) -0.0053(17) -0.0015(16) -0.0111(17)
C62 0.054(2) 0.048(2) 0.0364(19) -0.0128(16) -0.0090(16) -0.0106(17)
C63 0.053(2) 0.050(2) 0.0305(18) -0.0097(16) -0.0051(16) -0.0106(17)
C64 0.0352(18) 0.0473(18) 0.0337(18) -0.0130(15) -0.0028(14) -0.0052(15)
C65 0.046(2) 0.046(2) 0.0369(19) -0.0150(16) -0.0058(15) -0.0054(16)
C66 0.045(2) 0.049(2) 0.0310(17) -0.0140(16) -0.0062(15) -0.0020(16)
C59 0.0409(19) 0.043(2) 0.0390(19) -0.0064(16) -0.0108(15) -0.0080(15)
C60 0.052(2) 0.052(2) 0.049(2) -0.0137(18) -0.0097(17) -0.0082(18)
C61 0.062(3) 0.046(2) 0.065(3) -0.0157(19) -0.020(2) -0.0067(18)
C56 0.061(3) 0.047(2) 0.066(3) -0.001(2) -0.023(2) -0.0167(19)
C57 0.054(2) 0.061(3) 0.050(2) 0.000(2) -0.0108(18) -0.0169(19)
C58 0.046(2) 0.052(2) 0.045(2) -0.0096(17) -0.0088(17) -0.0089(17)
N7 0.102(7) 0.068(4) 0.094(4) -0.043(3) -0.023(5) -0.004(3)
C79 0.075(5) 0.068(5) 0.067(4) -0.034(4) -0.015(3) -0.015(4)
C80 0.066(4) 0.067(5) 0.050(4) -0.019(3) -0.016(3) -0.012(3)
C81 0.051(4) 0.061(4) 0.057(4) -0.005(3) -0.011(3) -0.015(3)
C69 0.057(4) 0.082(5) 0.079(5) -0.028(5) -0.014(4) -0.011(4)
C70 0.077(5) 0.102(7) 0.087(6) -0.048(7) -0.030(5) 0.007(6)
N8 0.080(7) 0.074(4) 0.052(4) -0.012(3) -0.007(4) 0.005(4)
C71 0.062(5) 0.095(9) 0.059(6) -0.011(5) -0.013(4) -0.014(5)
C72 0.058(5) 0.049(4) 0.055(4) -0.013(4) -0.011(3) 0.004(4)
C73 0.067(6) 0.049(4) 0.046(4) -0.017(3) -0.001(4) -0.005(4)
C74 0.044(4) 0.070(6) 0.043(4) -0.026(4) -0.001(3) -0.012(4)
C75 0.056(5) 0.090(7) 0.037(4) -0.023(4) -0.007(4) 0.007(5)
N9 0.082(6) 0.059(5) 0.116(7) -0.035(5) -0.006(5) 0.002(4)
C76 0.160(11) 0.074(7) 0.062(6) -0.029(6) -0.027(6) 0.016(7)
C77 0.171(15) 0.058(6) 0.075(7) -0.032(5) 0.026(8) -0.033(8)
C78 0.168(16) 0.133(14) 0.118(10) -0.076(11) 0.015(11) -0.089(13)
C67 0.079(7) 0.174(17) 0.083(8) -0.073(10) 0.007(6) -0.054(8)
C68 0.064(6) 0.076(6) 0.082(6) -0.035(5) -0.001(5) 0.015(6)

loop_
_geom_bond_atom_site_label_1
_geom_bond_atom_site_label_2
_geom_bond_distance
_geom_bond_site_symmetry_2
_geom_bond_publ_flag
P1 F1 1.5898 . ?
P1 F2 1.5899 . ?
P1 F4 1.5900 . ?
P1 F6 1.5900 . ?
P1 F3 1.5901 . ?
P1 F5 1.5902 . ?
P1' F6' 1.5897 . ?
P1' F4' 1.5899 . ?
P1' F3' 1.5899 . ?
P1' F1' 1.5900 . ?
P1' F2' 1.5901 . ?
P1' F5' 1.5902 . ?
P1" F5" 1.5898 . ?
P1" F1" 1.5898 . ?
P1" F3" 1.5900 . ?
P1" F4" 1.5901 . ?
P1" F6" 1.5902 . ?
P1" F2" 1.5903 . ?
P2 F7 1.5898 . ?
P2 F9 1.5898 . ?
P2 F12 1.5900 . ?
P2 F11 1.5900 . ?
P2 F10 1.5901 . ?
P2 F8 1.5901 . ?
P2' F8' 1.5899 . ?
P2' F12' 1.5899 . ?
P2' F9' 1.5900 . ?
P2' F10' 1.5900 . ?
P2' F7' 1.5901 . ?
P2' F11' 1.5901 . ?
P2" F12" 1.5898 . ?
P2" F10" 1.5899 . ?
P2" F8" 1.5900 . ?
P2" F11" 1.5901 . ?
P2" F9" 1.5901 . ?
P2" F7" 1.5902 . ?
P3 F15 1.5899 . ?
P3 F17 1.5900 . ?
P3 F14 1.5900 . ?
P3 F16 1.5901 . ?
P3 F18 1.5901 . ?
P3 F13 1.5903 . ?
P3' F13' 1.5898 . ?
P3' F15' 1.5900 . ?
P3' F18' 1.5900 . ?
P3' F16' 1.5901 . ?
P3' F14' 1.5901 . ?
P3' F17' 1.5902 . ?
P3" F16" 1.5899 . ?
P3" F13" 1.5900 . ?
P3" F17" 1.5900 . ?
P3" F18" 1.5901 . ?
P3" F14" 1.5901 . ?
P3" F15" 1.5901 . ?
N1 C11 1.375(4) . ?
N1 C7 1.375(4) . ?
N1 C4 1.438(4) . ?
N2 C15 1.372(4) . ?
N2 C14 1.374(4) . ?
N2 C17 1.444(4) . ?
N3 C29 1.373(4) . ?
N3 C33 1.375(4) . ?
N3 C26 1.444(4) . ?
N4 C37 1.371(4) . ?
N4 C36 1.373(4) . ?
N4 C39 1.450(4) . ?
N5 C51 1.373(4) . ?
N5 C55 1.375(4) . ?
N5 C48 1.444(4) . ?
N6 C62 1.374(4) . ?
N6 C66 1.370(4) . ?
N6 C59 1.448(4) . ?
C7 C8 1.348(4) . ?
C8 C9 1.422(4) . ?
C9 C10 1.424(4) . ?
C9 C12 1.427(4) . ?
C10 C11 1.349(4) . ?
C14 C13 1.352(4) . ?
C13 C12 1.423(4) . ?
C12 C16 1.426(4) . ?
C16 C15 1.352(4) . ?
C4 C5 1.384(4) . ?
C4 C3 1.388(5) . ?
C5 C6 1.385(5) . ?
C6 C1 1.382(5) . ?
C1 C2 1.374(5) . ?
C2 C3 1.380(5) . ?
C17 C22 1.383(5) . ?
C17 C18 1.388(5) . ?
C18 C19 1.385(5) . ?
C19 C20 1.375(5) . ?
C20 C21 1.378(5) . ?
C21 C22 1.385(5) . ?
C29 C30 1.352(4) . ?
C30 C31 1.428(4) . ?
C31 C32 1.424(4) . ?
C31 C34 1.427(4) . ?
C32 C33 1.349(4) . ?
C36 C35 1.353(4) . ?
C35 C34 1.422(4) . ?
C34 C38 1.421(4) . ?
C38 C37 1.354(4) . ?
C26 C25 1.378(5) . ?
C26 C27 1.392(5) . ?
C27 C28 1.394(5) . ?
C28 C23 1.375(6) . ?
C23 C24 1.372(6) . ?
C24 C25 1.392(5) . ?
C39 C40 1.383(5) . ?
C39 C44 1.381(5) . ?
C40 C41 1.392(5) . ?
C41 C42 1.373(6) . ?
C42 C43 1.371(6) . ?
C43 C44 1.384(5) . ?
C51 C52 1.347(5) . ?
C52 C53 1.430(4) . ?
C53 C54 1.415(4) . ?
C53 C53 1.427(6) 2_565 ?
C54 C55 1.350(4) . ?
C48 C49 1.383(5) . ?
C48 C47 1.392(5) . ?
C49 C50 1.382(5) . ?
C50 C45 1.373(5) . ?
C45 C46 1.376(5) . ?
C46 C47 1.385(5) . ?
C62 C63 1.348(5) . ?
C63 C64 1.423(4) . ?
C64 C65 1.416(4) . ?
C64 C64 1.439(6) 2_566 ?
C65 C66 1.353(4) . ?
C59 C60 1.383(5) . ?
C59 C58 1.388(5) . ?
C60 C61 1.386(5) . ?
C61 C56 1.377(5) . ?
C56 C57 1.379(5) . ?
C57 C58 1.384(5) . ?
N7 C70 1.3436 . ?
N7 C79 1.3451 . ?
C79 C80 1.3918 . ?
C80 C81 1.3719 . ?
C81 C69 1.3728 . ?
C69 C70 1.3727 . ?
N8 C75 1.3436 . ?
N8 C71 1.3449 . ?
C71 C72 1.3921 . ?
C72 C73 1.3718 . ?
C73 C74 1.3727 . ?
C74 C75 1.3724 . ?
N9 C68 1.3435 . ?
N9 C76 1.3451 . ?
C76 C77 1.3921 . ?
C77 C78 1.3719 . ?
C78 C67 1.3728 . ?
C67 C68 1.3726 . ?
N7' C70' 1.3433 . ?
N7' C79' 1.3450 . ?
C79' C80' 1.3918 . ?
C80' C81' 1.3720 . ?
C81' C69' 1.3727 . ?
C69' C70' 1.3726 . ?
N8' C75' 1.3435 . ?
N8' C71' 1.3451 . ?
C71' C72' 1.3920 . ?
C72' C73' 1.3719 . ?
C73' C74' 1.3727 . ?
C74' C75' 1.3724 . ?
N9' C68' 1.3434 . ?
N9' C76' 1.3450 . ?
C76' C77' 1.3922 . ?
C77' C78' 1.3719 . ?
C78' C67' 1.3727 . ?
C67' C68' 1.3727 . ?
